data_1506608
loop_
_publ_author_name
'Boiocchi, Massimo'
'Fabbrizzi, Luigi'
'Foti, Francesco'
'Monzani, Enrico'
'Poggi, Antonio'

_publ_contact_author
;
  Prof Luigi Fabbrizzi
  Dipartimento di Chimica Generale
  University of Pavia
  via Taramelli 12, I-27100 Pavia, ITALY
;
_publ_section_title
;
 Dramatically enhanced carbon acidity of the nitrobenzyl fragment in a
 nickel(II) scorpionate complex.
;
_journal_issue 16
_journal_name_full 'Organic letters'
_journal_page_first 3417
_journal_page_last 3420
_journal_paper_doi 10.1021/ol050981q
_journal_volume 7
_journal_year 2005
_chemical_formula_moiety 'C17 H29 N5 Ni O2, 2(C F3 O3 S), C H4 O'
_chemical_formula_sum 'C20 H33 F6 N5 Ni O9 S2'
_chemical_formula_weight 724.34
_chemical_name_systematic
;
(1-(2-nitrobenzyl)-1,4,8,11-tetraaza-cyclotetradecane)nickel(II)ditriflate
;
_space_group_IT_number 14
_symmetry_cell_setting monoclinic
_symmetry_Int_Tables_number 14
_symmetry_space_group_name_Hall '-P 2ybc'
_symmetry_space_group_name_H-M 'P 1 21/c 1'
_atom_sites_solution_hydrogens geom
_atom_sites_solution_primary direct
_atom_sites_solution_secondary difmap
_audit_creation_method SHELXL-97
_cell_angle_alpha 90.00
_cell_angle_beta 95.539(2)
_cell_angle_gamma 90.00
_cell_formula_units_Z 4
_cell_length_a 8.7351(7)
_cell_length_b 18.9978(16)
_cell_length_c 18.1131(16)
_cell_measurement_reflns_used 7626
_cell_measurement_temperature 293(2)
_cell_measurement_theta_max 25
_cell_measurement_theta_min 2
_cell_volume 2991.8(4)
_computing_cell_refinement 'SAINT (Bruker-Axs Inc.)'
_computing_data_collection 'SMART (Bruker-Axs Inc.)'
_computing_data_reduction 'SAINT (Bruker-Axs Inc.)'
_computing_molecular_graphics 'Ortep-3 for Windows (Farruggia, 1997)'
_computing_publication_material 'WinGX publication routines (Farrugia, 1999)'
_computing_structure_refinement 'SHELXL-97 (Sheldrick, 1997)'
_computing_structure_solution 'SIR97 (Altomare et al, 1999)'
_diffrn_ambient_temperature 293(2)
_diffrn_detector_area_resol_mean 8.333
_diffrn_measured_fraction_theta_full 0.998
_diffrn_measured_fraction_theta_max 0.998
_diffrn_measurement_device_type 'Bruker-Axs Smart-Apex CCD'
_diffrn_measurement_method 'omega scan'
_diffrn_radiation_monochromator graphite
_diffrn_radiation_source 'fine-focus sealed tube'
_diffrn_radiation_type MoK\a
_diffrn_radiation_wavelength 0.71073
_diffrn_reflns_av_R_equivalents 0.0444
_diffrn_reflns_av_sigmaI/netI 0.0363
_diffrn_reflns_limit_h_max 10
_diffrn_reflns_limit_h_min -10
_diffrn_reflns_limit_k_max 23
_diffrn_reflns_limit_k_min -23
_diffrn_reflns_limit_l_max 22
_diffrn_reflns_limit_l_min -22
_diffrn_reflns_number 30325
_diffrn_reflns_theta_full 26.08
_diffrn_reflns_theta_max 26.08
_diffrn_reflns_theta_min 1.56
_exptl_absorpt_coefficient_mu 0.880
_exptl_absorpt_correction_T_max 0.849
_exptl_absorpt_correction_T_min 0.714
_exptl_absorpt_correction_type multi-scan
_exptl_absorpt_process_details 'Sadabs (Sheldrick, 1996)'
_exptl_crystal_colour yellow-orange
_exptl_crystal_density_diffrn 1.608
_exptl_crystal_density_method 'not measured'
_exptl_crystal_description prism
_exptl_crystal_F_000 1496
_exptl_crystal_size_max 0.45
_exptl_crystal_size_mid 0.23
_exptl_crystal_size_min 0.19
_refine_diff_density_max 0.911
_refine_diff_density_min -0.573
_refine_diff_density_rms 0.095
_refine_ls_extinction_method none
_refine_ls_goodness_of_fit_ref 1.224
_refine_ls_hydrogen_treatment mixed
_refine_ls_matrix_type full
_refine_ls_number_parameters 397
_refine_ls_number_reflns 5924
_refine_ls_number_restraints 4
_refine_ls_restrained_S_all 1.232
_refine_ls_R_factor_all 0.0976
_refine_ls_R_factor_gt 0.0859
_refine_ls_shift/su_max 0.001
_refine_ls_shift/su_mean 0.000
_refine_ls_structure_factor_coef Fsqd
_refine_ls_weighting_details 'calc w=1/[\s^2^(Fo^2^)+(0.0785P)^2^+5.3281P] where P=(Fo^2^+2Fc^2^)/3'
_refine_ls_weighting_scheme calc
_refine_ls_wR_factor_gt 0.2033
_refine_ls_wR_factor_ref 0.2099
_reflns_number_gt 5089
_reflns_number_total 5924
_reflns_threshold_expression >2sigma(I)
_cod_data_source_file ol050981qsi20050430_061320.cif
_cod_data_source_block nita23
_cod_database_code 1506608

loop_
_symmetry_equiv_pos_as_xyz
'x, y, z'
'-x, y+1/2, -z+1/2'
'-x, -y, -z'
'x, -y-1/2, z-1/2'

loop_
_atom_site_label
_atom_site_type_symbol
_atom_site_fract_x
_atom_site_fract_y
_atom_site_fract_z
_atom_site_U_iso_or_equiv
_atom_site_adp_type
_atom_site_occupancy
_atom_site_symmetry_multiplicity
_atom_site_calc_flag
_atom_site_refinement_flags
Ni1 Ni 0.67588(7) 0.15066(3) 0.26802(3) 0.0422(2) Uani 1 1 d .
C1 C 0.6463(6) -0.0005(3) 0.2346(3) 0.0562(13) Uani 1 1 d .
H1A H 0.6483 -0.0367 0.1969 0.067 Uiso 1 1 calc R
H1B H 0.5454 -0.0016 0.2526 0.067 Uiso 1 1 calc R
C2 C 0.7637(7) -0.0185(3) 0.2976(4) 0.0668(16) Uani 1 1 d .
H2A H 0.7463 -0.0665 0.3132 0.080 Uiso 1 1 calc R
H2B H 0.8651 -0.0167 0.2801 0.080 Uiso 1 1 calc R
C3 C 0.7613(7) 0.0283(4) 0.3621(4) 0.0695(17) Uani 1 1 d .
H3A H 0.6594 0.0275 0.3790 0.083 Uiso 1 1 calc R
H3B H 0.8331 0.0106 0.4020 0.083 Uiso 1 1 calc R
C4 C 0.8108(9) 0.1437(4) 0.4147(3) 0.083(2) Uani 1 1 d .
H4A H 0.7193 0.1369 0.4403 0.099 Uiso 1 1 calc R
H4B H 0.9001 0.1303 0.4477 0.099 Uiso 1 1 calc R
C5 C 0.8229(9) 0.2174(4) 0.3915(4) 0.086(2) Uani 1 1 d .
H5A H 0.9195 0.2253 0.3705 0.103 Uiso 1 1 calc R
H5B H 0.8181 0.2487 0.4335 0.103 Uiso 1 1 calc R
C6 C 0.6999(8) 0.3017(3) 0.3038(4) 0.0773(19) Uani 1 1 d .
H6A H 0.7938 0.3058 0.2796 0.093 Uiso 1 1 calc R
H6B H 0.7051 0.3356 0.3440 0.093 Uiso 1 1 calc R
C7 C 0.5648(8) 0.3190(3) 0.2489(5) 0.082(2) Uani 1 1 d .
H7A H 0.4707 0.3123 0.2724 0.098 Uiso 1 1 calc R
H7B H 0.5703 0.3682 0.2351 0.098 Uiso 1 1 calc R
C8 C 0.5590(8) 0.2747(3) 0.1806(4) 0.0721(17) Uani 1 1 d .
H8A H 0.4759 0.2911 0.1453 0.086 Uiso 1 1 calc R
H8B H 0.6545 0.2802 0.1579 0.086 Uiso 1 1 calc R
C9 C 0.5192(7) 0.1584(3) 0.1268(3) 0.0594(14) Uani 1 1 d .
H9A H 0.6009 0.1707 0.0965 0.071 Uiso 1 1 calc R
H9B H 0.4213 0.1688 0.0989 0.071 Uiso 1 1 calc R
C10 C 0.5280(6) 0.0819(3) 0.1465(3) 0.0526(13) Uani 1 1 d .
H10A H 0.4365 0.0681 0.1693 0.063 Uiso 1 1 calc R
H10B H 0.5336 0.0539 0.1021 0.063 Uiso 1 1 calc R
C11 C 0.8120(5) 0.0708(2) 0.1598(3) 0.0425(10) Uani 1 1 d .
H11A H 0.8996 0.0681 0.1969 0.051 Uiso 1 1 calc R
H11B H 0.8170 0.1160 0.1352 0.051 Uiso 1 1 calc R
C12 C 0.8284(6) 0.0136(3) 0.1031(3) 0.0500(12) Uani 1 1 d .
C13 C 0.9001(7) -0.0493(3) 0.1265(4) 0.0686(16) Uani 1 1 d .
H13 H 0.9355 -0.0545 0.1763 0.082 Uiso 1 1 calc R
C14 C 0.9203(9) -0.1041(4) 0.0784(5) 0.092(2) Uani 1 1 d .
H14 H 0.9683 -0.1453 0.0963 0.110 Uiso 1 1 calc R
C15 C 0.8708(8) -0.0984(4) 0.0056(5) 0.088(2) Uani 1 1 d .
H15 H 0.8842 -0.1357 -0.0265 0.106 Uiso 1 1 calc R
C16 C 0.8008(7) -0.0375(4) -0.0212(4) 0.0723(18) Uani 1 1 d .
H16 H 0.7671 -0.0330 -0.0713 0.087 Uiso 1 1 calc R
C17 C 0.7814(6) 0.0170(3) 0.0277(3) 0.0514(12) Uani 1 1 d .
N1 N 0.6670(4) 0.0692(2) 0.1991(2) 0.0407(9) Uani 1 1 d .
N2 N 0.8019(5) 0.1012(3) 0.3459(2) 0.0543(11) Uani 1 1 d D
H17 H 0.896(3) 0.095(3) 0.332(3) 0.065 Uiso 1 1 d D
N3 N 0.6897(6) 0.2306(3) 0.3343(3) 0.0637(13) Uani 1 1 d D
H18 H 0.605(4) 0.225(3) 0.357(3) 0.076 Uiso 1 1 d D
N4 N 0.5352(5) 0.1990(2) 0.1965(2) 0.0503(10) Uani 1 1 d D
H19 H 0.450(4) 0.191(3) 0.218(3) 0.060 Uiso 1 1 d D
N5 N 0.7122(6) 0.0809(3) -0.0064(3) 0.0635(13) Uani 1 1 d .
O1 O 0.5994(6) 0.0734(3) -0.0512(3) 0.1012(17) Uani 1 1 d .
O2 O 0.7714(6) 0.1374(2) 0.0099(2) 0.0756(12) Uani 1 1 d .
S1 S 1.09098(17) 0.23634(10) 0.19839(9) 0.0690(5) Uani 1 1 d .
O3 O 0.9468(5) 0.2130(2) 0.2194(3) 0.0834(14) Uani 1 1 d .
O4 O 1.1774(8) 0.1851(4) 0.1660(4) 0.139(3) Uani 1 1 d .
O5 O 1.1758(10) 0.2792(5) 0.2503(4) 0.178(4) Uani 1 1 d .
C18 C 1.0408(10) 0.2951(4) 0.1242(5) 0.090(2) Uani 1 1 d .
F1 F 0.9564(10) 0.2655(3) 0.0707(4) 0.185(4) Uani 1 1 d .
F2 F 1.1577(8) 0.3245(3) 0.0974(3) 0.138(2) Uani 1 1 d .
F3 F 0.9606(9) 0.3487(3) 0.1445(6) 0.183(3) Uani 1 1 d .
S2 S 0.24333(19) 0.05755(13) 0.32651(11) 0.0853(6) Uani 1 1 d .
O6 O 0.3867(5) 0.0901(3) 0.3183(3) 0.0864(14) Uani 1 1 d .
O7 O 0.1341(7) 0.1044(5) 0.3469(5) 0.157(3) Uani 1 1 d .
O8 O 0.1900(11) 0.0097(6) 0.2689(4) 0.192(5) Uani 1 1 d .
C19 C 0.2818(10) 0.0030(5) 0.4067(5) 0.099(3) Uani 1 1 d .
F4 F 0.3762(9) -0.0471(4) 0.3942(5) 0.170(3) Uani 1 1 d .
F5 F 0.1548(7) -0.0257(4) 0.4273(4) 0.159(3) Uani 1 1 d .
F6 F 0.3444(9) 0.0372(4) 0.4632(3) 0.159(3) Uani 1 1 d .
O9 O 0.4283(12) 0.2144(6) 0.4107(6) 0.215(6) Uani 1 1 d D
H9 H 0.3794 0.1876 0.3818 0.323 Uiso 1 1 calc R
C20 C 0.3323(18) 0.2611(9) 0.4370(11) 0.226(9) Uani 1 1 d D
H20A H 0.3259 0.2526 0.4888 0.339 Uiso 1 1 calc R
H20B H 0.2321 0.2564 0.4106 0.339 Uiso 1 1 calc R
H20C H 0.3702 0.3079 0.4303 0.339 Uiso 1 1 calc R

loop_
_atom_site_aniso_label
_atom_site_aniso_U_11
_atom_site_aniso_U_22
_atom_site_aniso_U_33
_atom_site_aniso_U_23
_atom_site_aniso_U_13
_atom_site_aniso_U_12
Ni1 0.0358(3) 0.0484(4) 0.0423(4) -0.0077(3) 0.0024(2) 0.0022(3)
C1 0.052(3) 0.048(3) 0.069(3) 0.002(3) 0.010(3) -0.006(2)
C2 0.072(4) 0.051(3) 0.078(4) 0.019(3) 0.007(3) 0.005(3)
C3 0.056(3) 0.088(5) 0.064(4) 0.024(3) 0.006(3) 0.007(3)
C4 0.089(5) 0.111(6) 0.045(3) -0.019(4) -0.006(3) 0.005(4)
C5 0.087(5) 0.109(6) 0.058(4) -0.037(4) -0.006(3) 0.005(4)
C6 0.079(4) 0.060(4) 0.096(5) -0.030(4) 0.023(4) -0.004(3)
C7 0.075(4) 0.050(3) 0.123(6) -0.011(4) 0.020(4) 0.015(3)
C8 0.058(4) 0.067(4) 0.090(5) 0.014(3) 0.003(3) 0.009(3)
C9 0.048(3) 0.076(4) 0.053(3) 0.005(3) -0.005(2) 0.013(3)
C10 0.039(3) 0.068(3) 0.050(3) -0.010(3) -0.002(2) -0.004(2)
C11 0.038(2) 0.042(3) 0.047(3) -0.006(2) 0.003(2) -0.0039(19)
C12 0.043(3) 0.052(3) 0.056(3) -0.008(2) 0.007(2) -0.004(2)
C13 0.065(4) 0.064(4) 0.078(4) -0.002(3) 0.010(3) 0.020(3)
C14 0.090(5) 0.069(5) 0.120(7) -0.014(4) 0.023(5) 0.021(4)
C15 0.060(4) 0.078(5) 0.129(7) -0.050(5) 0.022(4) 0.003(4)
C16 0.049(3) 0.093(5) 0.076(4) -0.036(4) 0.009(3) -0.015(3)
C17 0.039(3) 0.053(3) 0.062(3) -0.012(2) 0.004(2) -0.004(2)
N1 0.0344(19) 0.041(2) 0.046(2) -0.0062(17) 0.0010(16) -0.0037(16)
N2 0.043(2) 0.075(3) 0.044(2) 0.000(2) -0.0004(19) 0.008(2)
N3 0.060(3) 0.068(3) 0.065(3) -0.026(2) 0.014(2) 0.001(2)
N4 0.039(2) 0.056(3) 0.057(3) 0.002(2) 0.0038(19) 0.0076(19)
N5 0.070(3) 0.076(4) 0.045(3) -0.002(2) 0.010(2) -0.004(3)
O1 0.092(4) 0.119(4) 0.085(3) 0.012(3) -0.033(3) -0.009(3)
O2 0.099(4) 0.062(3) 0.068(3) 0.004(2) 0.019(2) -0.004(2)
S1 0.0435(7) 0.0999(13) 0.0628(9) -0.0063(8) 0.0019(6) -0.0104(8)
O3 0.056(3) 0.071(3) 0.128(4) -0.013(3) 0.031(3) -0.009(2)
O4 0.119(5) 0.173(6) 0.136(5) 0.049(5) 0.066(4) 0.088(5)
O5 0.202(8) 0.229(9) 0.091(4) 0.011(5) -0.041(5) -0.138(7)
C18 0.083(5) 0.074(5) 0.109(6) 0.007(4) -0.006(5) -0.010(4)
F1 0.248(8) 0.139(5) 0.139(5) 0.035(4) -0.127(5) -0.051(5)
F2 0.154(5) 0.147(5) 0.115(4) 0.030(4) 0.027(4) -0.037(4)
F3 0.170(6) 0.083(4) 0.304(10) 0.031(5) 0.058(7) 0.031(4)
S2 0.0484(9) 0.1218(16) 0.0841(12) 0.0216(11) -0.0020(8) -0.0039(9)
O6 0.056(3) 0.106(4) 0.100(4) 0.012(3) 0.019(2) 0.003(2)
O7 0.088(4) 0.202(8) 0.190(7) 0.094(7) 0.061(5) 0.059(5)
O8 0.217(9) 0.232(10) 0.112(6) 0.009(6) -0.052(6) -0.117(8)
C19 0.086(6) 0.109(7) 0.100(6) 0.020(5) -0.001(5) -0.026(5)
F4 0.182(7) 0.126(5) 0.200(7) 0.041(5) -0.002(5) 0.050(5)
F5 0.127(5) 0.198(7) 0.153(5) 0.074(5) 0.008(4) -0.055(5)
F6 0.179(6) 0.199(7) 0.090(4) 0.024(4) -0.027(4) -0.043(5)
O9 0.167(9) 0.249(12) 0.248(11) -0.111(10) 0.112(8) -0.098(8)
C20 0.154(14) 0.26(2) 0.27(2) -0.098(17) 0.030(14) 0.015(14)

loop_
_atom_type_symbol
_atom_type_description
_atom_type_scat_dispersion_real
_atom_type_scat_dispersion_imag
_atom_type_scat_source
C C 0.0033 0.0016 'International Tables Vol C Tables 4.2.6.8 and 6.1.1.4'
H H 0.0000 0.0000 'International Tables Vol C Tables 4.2.6.8 and 6.1.1.4'
N N 0.0061 0.0033 'International Tables Vol C Tables 4.2.6.8 and 6.1.1.4'
O O 0.0106 0.0060 'International Tables Vol C Tables 4.2.6.8 and 6.1.1.4'
F F 0.0171 0.0103 'International Tables Vol C Tables 4.2.6.8 and 6.1.1.4'
S S 0.1246 0.1234 'International Tables Vol C Tables 4.2.6.8 and 6.1.1.4'
Ni Ni 0.3393 1.1124 'International Tables Vol C Tables 4.2.6.8 and 6.1.1.4'

loop_
_geom_angle_atom_site_label_1
_geom_angle_atom_site_label_2
_geom_angle_atom_site_label_3
_geom_angle
N4 Ni1 N3 92.3(2)
N4 Ni1 N2 174.67(18)
N3 Ni1 N2 86.1(2)
N4 Ni1 N1 88.03(18)
N3 Ni1 N1 178.52(19)
N2 Ni1 N1 93.68(18)
N1 C1 C2 115.4(4)
N1 C1 H1A 108.4
C2 C1 H1A 108.4
N1 C1 H1B 108.4
C2 C1 H1B 108.4
H1A C1 H1B 107.5
C3 C2 C1 114.0(5)
C3 C2 H2A 108.8
C1 C2 H2A 108.8
C3 C2 H2B 108.8
C1 C2 H2B 108.8
H2A C2 H2B 107.7
N2 C3 C2 112.9(5)
N2 C3 H3A 109.0
C2 C3 H3A 109.0
N2 C3 H3B 109.0
C2 C3 H3B 109.0
H3A C3 H3B 107.8
C5 C4 N2 106.1(5)
C5 C4 H4A 110.5
N2 C4 H4A 110.5
C5 C4 H4B 110.5
N2 C4 H4B 110.5
H4A C4 H4B 108.7
C4 C5 N3 106.5(6)
C4 C5 H5A 110.4
N3 C5 H5A 110.4
C4 C5 H5B 110.4
N3 C5 H5B 110.4
H5A C5 H5B 108.6
N3 C6 C7 112.2(6)
N3 C6 H6A 109.2
C7 C6 H6A 109.2
N3 C6 H6B 109.2
C7 C6 H6B 109.2
H6A C6 H6B 107.9
C8 C7 C6 112.8(5)
C8 C7 H7A 109.0
C6 C7 H7A 109.0
C8 C7 H7B 109.0
C6 C7 H7B 109.0
H7A C7 H7B 107.8
N4 C8 C7 112.2(6)
N4 C8 H8A 109.2
C7 C8 H8A 109.2
N4 C8 H8B 109.2
C7 C8 H8B 109.2
H8A C8 H8B 107.9
N4 C9 C10 107.8(4)
N4 C9 H9A 110.2
C10 C9 H9A 110.2
N4 C9 H9B 110.2
C10 C9 H9B 110.2
H9A C9 H9B 108.5
N1 C10 C9 109.3(4)
N1 C10 H10A 109.8
C9 C10 H10A 109.8
N1 C10 H10B 109.8
C9 C10 H10B 109.8
H10A C10 H10B 108.3
N1 C11 C12 116.3(4)
N1 C11 H11A 108.2
C12 C11 H11A 108.2
N1 C11 H11B 108.2
C12 C11 H11B 108.2
H11A C11 H11B 107.4
C17 C12 C13 114.8(5)
C17 C12 C11 126.5(5)
C13 C12 C11 118.6(5)
C14 C13 C12 122.4(7)
C14 C13 H13 118.8
C12 C13 H13 118.8
C15 C14 C13 120.4(7)
C15 C14 H14 119.8
C13 C14 H14 119.8
C14 C15 C16 120.1(6)
C14 C15 H15 120.0
C16 C15 H15 120.0
C15 C16 C17 118.7(7)
C15 C16 H16 120.6
C17 C16 H16 120.6
C16 C17 C12 123.5(6)
C16 C17 N5 114.8(5)
C12 C17 N5 121.6(5)
C10 N1 C1 107.1(4)
C10 N1 C11 111.3(4)
C1 N1 C11 111.3(4)
C10 N1 Ni1 104.8(3)
C1 N1 Ni1 114.9(3)
C11 N1 Ni1 107.2(3)
C3 N2 C4 109.9(5)
C3 N2 Ni1 118.1(4)
C4 N2 Ni1 109.1(4)
C3 N2 H17 101(4)
C4 N2 H17 110(4)
Ni1 N2 H17 109(4)
C6 N3 C5 110.1(6)
C6 N3 Ni1 119.5(4)
C5 N3 Ni1 107.1(4)
C6 N3 H18 112(4)
C5 N3 H18 106(4)
Ni1 N3 H18 100(4)
C9 N4 C8 110.1(5)
C9 N4 Ni1 109.1(3)
C8 N4 Ni1 120.0(4)
C9 N4 H19 106(4)
C8 N4 H19 113(4)
Ni1 N4 H19 98(4)
O2 N5 O1 124.1(6)
O2 N5 C17 118.7(5)
O1 N5 C17 117.2(5)
O4 S1 O5 114.5(6)
O4 S1 O3 115.1(4)
O5 S1 O3 115.2(4)
O4 S1 C18 103.0(4)
O5 S1 C18 102.7(5)
O3 S1 C18 103.9(4)
F1 C18 F2 108.6(8)
F1 C18 F3 105.5(8)
F2 C18 F3 103.5(7)
F1 C18 S1 112.2(6)
F2 C18 S1 114.1(6)
F3 C18 S1 112.2(7)
O7 S2 O6 112.8(5)
O7 S2 O8 114.9(6)
O6 S2 O8 115.5(5)
O7 S2 C19 103.7(5)
O6 S2 C19 103.9(4)
O8 S2 C19 104.3(5)
F6 C19 F4 106.4(9)
F6 C19 F5 106.8(8)
F4 C19 F5 108.2(9)
F6 C19 S2 112.6(7)
F4 C19 S2 110.9(7)
F5 C19 S2 111.8(6)
C20 O9 H9 109.5
O9 C20 H20A 109.5
O9 C20 H20B 109.5
H20A C20 H20B 109.5
O9 C20 H20C 109.5
H20A C20 H20C 109.5
H20B C20 H20C 109.5

loop_
_geom_bond_atom_site_label_1
_geom_bond_atom_site_label_2
_geom_bond_distance
Ni1 N4 1.930(4)
Ni1 N3 1.933(5)
Ni1 N2 1.945(4)
Ni1 N1 1.985(4)
C1 N1 1.490(7)
C1 C2 1.498(8)
C1 H1A 0.9700
C1 H1B 0.9700
C2 C3 1.470(9)
C2 H2A 0.9700
C2 H2B 0.9700
C3 N2 1.467(8)
C3 H3A 0.9700
C3 H3B 0.9700
C4 C5 1.469(11)
C4 N2 1.481(8)
C4 H4A 0.9700
C4 H4B 0.9700
C5 N3 1.502(9)
C5 H5A 0.9700
C5 H5B 0.9700
C6 N3 1.466(9)
C6 C7 1.503(10)
C6 H6A 0.9700
C6 H6B 0.9700
C7 C8 1.494(10)
C7 H7A 0.9700
C7 H7B 0.9700
C8 N4 1.485(8)
C8 H8A 0.9700
C8 H8B 0.9700
C9 N4 1.475(7)
C9 C10 1.497(8)
C9 H9A 0.9700
C9 H9B 0.9700
C10 N1 1.489(6)
C10 H10A 0.9700
C10 H10B 0.9700
C11 N1 1.512(6)
C11 C12 1.513(7)
C11 H11A 0.9700
C11 H11B 0.9700
C12 C17 1.388(8)
C12 C13 1.396(8)
C13 C14 1.378(10)
C13 H13 0.9300
C14 C15 1.354(12)
C14 H14 0.9300
C15 C16 1.374(11)
C15 H15 0.9300
C16 C17 1.384(8)
C16 H16 0.9300
C17 N5 1.466(8)
N2 H17 0.888(10)
N3 H18 0.888(10)
N4 H19 0.887(10)
N5 O2 1.216(6)
N5 O1 1.223(6)
S1 O4 1.395(6)
S1 O5 1.401(6)
S1 O3 1.422(4)
S1 C18 1.769(9)
C18 F1 1.289(9)
C18 F2 1.298(9)
C18 F3 1.309(10)
S2 O7 1.382(7)
S2 O6 1.417(5)
S2 O8 1.429(8)
S2 C19 1.790(9)
C19 F6 1.288(10)
C19 F4 1.294(11)
C19 F5 1.322(9)
O9 C20 1.340(9)
O9 H9 0.8200
C20 H20A 0.9600
C20 H20B 0.9600
C20 H20C 0.9600
